data_8100614
loop_
_publ_author_name
'Spannenberg, Anke'
'Dallmann, Kai'
'Burlakov, Vladimir V.'
'Rosenthal, Uwe'

_publ_section_title
;
Crystal structure of bis(\h^5^-pentamethylcyclopentadienyl)(\m~3~-
(oxymethylidin)-cyclo-(tricarbonylcobalt)(monocarbonylcobalt)-(\m~2~-
\h^2^-3-trimethylpropinyl)titan, C~31~H~39~Co~2~O~5~Ti
;
_journal_issue 2
_journal_name_full 'Zeitschrift f\"ur Kristallographie - New Crystal Structures'
_journal_page_first 241
_journal_page_last 243
_journal_volume 217
_journal_year 2002
_chemical_formula_structural 'C31 H39 Co2 O5 Ti'
_chemical_formula_sum 'C31 H39 Co2 O5 Ti'
_chemical_formula_weight 657.38
_space_group_IT_number 19
_symmetry_cell_setting orthorhombic
_symmetry_space_group_name_Hall 'P 2ac 2ab'
_symmetry_space_group_name_H-M 'P 21 21 21'
_cell_angle_alpha 90.00
_cell_angle_beta 90.00
_cell_angle_gamma 90.00
_cell_formula_units_Z 4
_cell_length_a 12.714(3)
_cell_length_b 15.495(3)
_cell_length_c 15.596(3)
_cell_measurement_temperature 200(2)
_cell_volume 3072.5(11)
_diffrn_ambient_temperature 200(2)
_exptl_crystal_density_diffrn 1.421
_cod_database_code 8100614

loop_
_symmetry_equiv_pos_as_xyz
'x, y, z'
'-x+1/2, -y, z+1/2'
'-x, y+1/2, -z+1/2'
'x+1/2, -y+1/2, -z'

loop_
_atom_site_label
_atom_site_type_symbol
_atom_site_fract_x
_atom_site_fract_y
_atom_site_fract_z
_atom_site_U_iso_or_equiv
_atom_site_adp_type
_atom_site_occupancy
_atom_site_symmetry_multiplicity
_atom_site_calc_flag
_atom_site_refinement_flags
_atom_site_disorder_assembly
_atom_site_disorder_group
Co1 Co 0.05349(4) 0.08941(3) 0.05580(3) 0.02683(15) Uani 1 4 d . . .
Co2 Co 0.17873(5) 0.18420(4) -0.01762(4) 0.03254(16) Uani 1 4 d . . .
Ti Ti 0.03752(5) -0.06532(4) -0.05656(4) 0.01936(16) Uani 1 4 d . . .
C1 C -0.0875(3) 0.0201(3) -0.1386(3) 0.0290(10) Uani 1 4 d . . .
C11 C -0.0879(5) 0.1176(3) -0.1433(4) 0.0604(17) Uani 1 4 d . . .
H11A H -0.1274 0.1411 -0.0946 0.091 Uiso 1 4 calc R . .
H11B H -0.1212 0.1360 -0.1970 0.091 Uiso 1 4 calc R . .
H11C H -0.0154 0.1390 -0.1415 0.091 Uiso 1 4 calc R . .
C2 C -0.1468(3) -0.0302(3) -0.0805(3) 0.0322(11) Uani 1 4 d . . .
C12 C -0.2303(4) 0.0024(4) -0.0192(4) 0.0592(16) Uani 1 4 d . . .
H12A H -0.2247 0.0653 -0.0139 0.089 Uiso 1 4 calc R . .
H12B H -0.2201 -0.0242 0.0372 0.089 Uiso 1 4 calc R . .
H12C H -0.3001 -0.0127 -0.0412 0.089 Uiso 1 4 calc R . .
C3 C -0.1318(3) -0.1182(3) -0.1024(3) 0.0259(9) Uani 1 4 d . . .
C13 C -0.1926(4) -0.1908(3) -0.0635(4) 0.0502(13) Uani 1 4 d . . .
H13A H -0.1692 -0.2456 -0.0886 0.075 Uiso 1 4 calc R . .
H13B H -0.2677 -0.1827 -0.0750 0.075 Uiso 1 4 calc R . .
H13C H -0.1807 -0.1918 -0.0014 0.075 Uiso 1 4 calc R . .
C4 C -0.0672(3) -0.1209(3) -0.1760(2) 0.0264(9) Uani 1 4 d . . .
C14 C -0.0542(4) -0.1964(3) -0.2355(3) 0.0487(13) Uani 1 4 d . . .
H14A H -0.0804 -0.2488 -0.2076 0.073 Uiso 1 4 calc R . .
H14B H 0.0204 -0.2036 -0.2495 0.073 Uiso 1 4 calc R . .
H14C H -0.0941 -0.1860 -0.2883 0.073 Uiso 1 4 calc R . .
C5 C -0.0392(4) -0.0358(3) -0.1962(2) 0.0314(10) Uani 1 4 d . . .
C15 C 0.0229(4) -0.0086(4) -0.2740(3) 0.0562(16) Uani 1 4 d . . .
H15A H 0.0331 0.0541 -0.2730 0.084 Uiso 1 4 calc R . .
H15B H -0.0155 -0.0248 -0.3260 0.084 Uiso 1 4 calc R . .
H15C H 0.0916 -0.0374 -0.2735 0.084 Uiso 1 4 calc R . .
C6 C 0.0917(3) -0.1819(3) 0.0373(3) 0.0300(10) Uani 1 4 d . . .
C16 C 0.0275(4) -0.2199(4) 0.1077(4) 0.0572(16) Uani 1 4 d . . .
H16A H -0.0200 -0.2636 0.0840 0.086 Uiso 1 4 calc R . .
H16B H -0.0139 -0.1743 0.1353 0.086 Uiso 1 4 calc R . .
H16C H 0.0741 -0.2466 0.1500 0.086 Uiso 1 4 calc R . .
C7 C 0.1692(3) -0.1165(3) 0.0468(3) 0.0310(10) Uani 1 4 d . . .
C17 C 0.2021(4) -0.0754(4) 0.1303(3) 0.0534(15) Uani 1 4 d . . .
H17A H 0.1517 -0.0908 0.1753 0.080 Uiso 1 4 calc R . .
H17B H 0.2038 -0.0125 0.1235 0.080 Uiso 1 4 calc R . .
H17C H 0.2723 -0.0961 0.1462 0.080 Uiso 1 4 calc R . .
C8 C 0.2220(3) -0.1083(3) -0.0314(3) 0.0321(11) Uani 1 4 d . . .
C18 C 0.3181(4) -0.0532(3) -0.0465(4) 0.0567(14) Uani 1 4 d . . .
H18A H 0.3406 -0.0589 -0.1063 0.085 Uiso 1 4 calc R . .
H18B H 0.3750 -0.0722 -0.0085 0.085 Uiso 1 4 calc R . .
H18C H 0.3012 0.0073 -0.0344 0.085 Uiso 1 4 calc R . .
C9 C 0.1778(4) -0.1654(3) -0.0904(3) 0.0315(10) Uani 1 4 d . . .
C19 C 0.2222(4) -0.1811(4) -0.1780(3) 0.0611(16) Uani 1 4 d . . .
H19A H 0.1778 -0.2227 -0.2085 0.092 Uiso 1 4 calc R . .
H19B H 0.2937 -0.2041 -0.1728 0.092 Uiso 1 4 calc R . .
H19C H 0.2241 -0.1266 -0.2099 0.092 Uiso 1 4 calc R . .
C10 C 0.0978(3) -0.2133(3) -0.0470(3) 0.0312(10) Uani 1 4 d . . .
C20 C 0.0544(5) -0.2983(3) -0.0762(4) 0.0577(15) Uani 1 4 d . . .
H20A H 0.0005 -0.3178 -0.0357 0.087 Uiso 1 4 calc R . .
H20B H 0.1112 -0.3409 -0.0787 0.087 Uiso 1 4 calc R . .
H20C H 0.0231 -0.2917 -0.1332 0.087 Uiso 1 4 calc R . .
O1 O 0.3019(4) 0.1860(3) -0.1747(3) 0.0878(16) Uani 1 4 d . . .
O2 O 0.3438(3) 0.1820(3) 0.1143(2) 0.0634(11) Uani 1 4 d . . .
O3 O 0.0575(4) 0.2289(2) 0.1820(2) 0.0652(11) Uani 1 4 d . . .
O4 O 0.0660(4) 0.3503(3) -0.0143(4) 0.0904(15) Uani 1 4 d . . .
O5 O 0.1354(2) 0.02953(19) -0.11306(17) 0.0284(7) Uani 1 4 d . . .
C21 C -0.0203(3) -0.0228(3) 0.0576(3) 0.0272(9) Uani 1 4 d . . .
C22 C -0.0430(3) 0.0174(3) 0.1266(2) 0.0263(9) Uani 1 4 d . . .
C23 C -0.1000(4) 0.0214(3) 0.2098(3) 0.0330(10) Uani 1 4 d . . .
C25 C -0.1752(4) 0.0973(4) 0.2140(3) 0.0505(13) Uani 1 4 d . . .
H25A H -0.2104 0.0979 0.2699 0.076 Uiso 1 4 calc R . .
H25B H -0.2279 0.0919 0.1684 0.076 Uiso 1 4 calc R . .
H25C H -0.1359 0.1511 0.2064 0.076 Uiso 1 4 calc R . .
C26 C -0.1631(5) -0.0614(4) 0.2223(3) 0.0588(16) Uani 1 4 d . . .
H26A H -0.2010 -0.0586 0.2770 0.088 Uiso 1 4 calc R . .
H26B H -0.1152 -0.1109 0.2228 0.088 Uiso 1 4 calc R . .
H26C H -0.2136 -0.0678 0.1753 0.088 Uiso 1 4 calc R . .
C27 C -0.0209(4) 0.0281(4) 0.2847(3) 0.0547(15) Uani 1 4 d . . .
H27A H -0.0593 0.0317 0.3390 0.082 Uiso 1 4 calc R . .
H27B H 0.0223 0.0800 0.2774 0.082 Uiso 1 4 calc R . .
H27C H 0.0244 -0.0230 0.2851 0.082 Uiso 1 4 calc R . .
C50 C 0.1265(3) 0.0806(3) -0.0518(3) 0.0256(9) Uani 1 4 d . . .
C51 C 0.0555(4) 0.1749(3) 0.1309(3) 0.0423(11) Uani 1 4 d . . .
C52 C 0.2767(4) 0.1857(3) 0.0640(3) 0.0421(11) Uani 1 4 d . . .
C53 C 0.1095(5) 0.2852(4) -0.0127(4) 0.0549(15) Uani 1 4 d . . .
C54 C 0.2545(5) 0.1884(3) -0.1125(4) 0.0530(14) Uani 1 4 d . . .

loop_
_atom_site_aniso_label
_atom_site_aniso_U_11
_atom_site_aniso_U_22
_atom_site_aniso_U_33
_atom_site_aniso_U_23
_atom_site_aniso_U_13
_atom_site_aniso_U_12
Co1 0.0301(3) 0.0241(3) 0.0263(3) -0.0025(2) 0.0010(3) -0.0025(3)
Co2 0.0385(3) 0.0252(3) 0.0339(3) 0.0031(3) -0.0055(3) -0.0107(3)
Ti 0.0195(3) 0.0176(3) 0.0210(3) 0.0004(3) 0.0001(3) -0.0003(3)
C1 0.032(2) 0.020(2) 0.035(2) 0.0029(18) -0.015(2) -0.0008(19)
C11 0.065(4) 0.027(3) 0.089(4) 0.005(3) -0.040(3) 0.000(3)
C2 0.023(2) 0.039(3) 0.035(2) -0.0079(19) -0.0064(18) 0.013(2)
C12 0.031(3) 0.089(4) 0.058(3) -0.026(3) -0.009(3) 0.019(3)
C3 0.022(2) 0.027(2) 0.028(2) 0.0070(19) -0.0063(18) -0.0071(18)
C13 0.037(3) 0.051(3) 0.063(3) 0.014(3) -0.013(3) -0.017(3)
C4 0.027(2) 0.028(2) 0.024(2) -0.0053(17) -0.0076(18) 0.0031(19)
C14 0.052(3) 0.046(3) 0.048(3) -0.016(2) -0.011(3) 0.012(3)
C5 0.031(2) 0.043(3) 0.020(2) 0.0104(18) -0.0069(19) -0.005(2)
C15 0.055(3) 0.082(4) 0.032(3) 0.011(3) 0.000(2) -0.019(3)
C6 0.033(2) 0.024(2) 0.033(3) 0.0151(19) 0.0036(18) 0.012(2)
C16 0.050(3) 0.053(3) 0.069(4) 0.035(3) 0.022(3) 0.012(3)
C7 0.030(2) 0.033(2) 0.030(2) 0.0030(19) -0.008(2) 0.008(2)
C17 0.060(3) 0.059(4) 0.041(3) -0.012(3) -0.023(3) 0.028(3)
C8 0.0200(19) 0.031(2) 0.045(3) 0.009(2) -0.0017(19) 0.0073(18)
C18 0.025(2) 0.052(3) 0.093(4) 0.015(3) 0.002(3) 0.001(2)
C9 0.031(2) 0.034(2) 0.029(2) -0.0021(18) 0.003(2) 0.011(2)
C19 0.054(3) 0.089(4) 0.041(3) -0.007(3) 0.010(2) 0.034(4)
C10 0.035(2) 0.018(2) 0.041(3) 0.0020(19) -0.012(2) 0.0057(18)
C20 0.057(3) 0.026(3) 0.090(4) -0.005(2) -0.028(3) -0.001(3)
O1 0.133(4) 0.076(3) 0.054(2) -0.006(2) 0.041(3) -0.045(3)
O2 0.058(2) 0.072(3) 0.060(2) 0.006(2) -0.028(2) -0.012(2)
O3 0.085(3) 0.052(2) 0.059(2) -0.032(2) 0.010(2) -0.010(2)
O4 0.094(3) 0.036(2) 0.140(4) 0.009(3) -0.031(3) 0.011(2)
O5 0.0297(15) 0.0265(15) 0.0290(15) 0.0007(13) 0.0036(13) -0.0064(13)
C21 0.0183(19) 0.027(2) 0.037(2) 0.006(2) -0.004(2) -0.0020(17)
C22 0.027(2) 0.031(2) 0.0210(19) -0.0047(17) 0.0004(19) 0.006(2)
C23 0.031(2) 0.041(3) 0.028(2) -0.004(2) 0.0129(19) 0.002(2)
C25 0.050(3) 0.061(3) 0.040(3) -0.005(2) 0.014(2) 0.018(3)
C26 0.069(4) 0.060(4) 0.047(3) -0.007(3) 0.032(3) -0.019(3)
C27 0.051(3) 0.081(4) 0.032(3) -0.001(3) 0.003(2) 0.008(3)
C50 0.0256(19) 0.025(2) 0.026(2) 0.007(2) -0.0035(18) 0.0005(18)
C51 0.045(3) 0.042(3) 0.040(3) -0.006(2) 0.002(2) -0.007(3)
C52 0.044(3) 0.032(2) 0.051(3) -0.003(3) 0.007(3) -0.016(2)
C53 0.059(3) 0.034(3) 0.072(4) 0.004(3) -0.022(3) -0.013(3)
C54 0.074(4) 0.036(3) 0.049(3) 0.005(3) 0.000(3) -0.027(3)

loop_
_geom_bond_atom_site_label_1
_geom_bond_atom_site_label_2
_geom_bond_distance
_geom_bond_site_symmetry_2
_geom_bond_publ_flag
Co1 C51 1.768(5) . ?
Co1 C50 1.923(4) . ?
Co1 C21 1.975(4) . ?
Co1 C22 1.993(4) . ?
Co1 Co2 2.4503(8) . ?
Co1 Ti 2.9766(10) . ?
Co2 C54 1.767(6) . ?
Co2 C52 1.781(6) . ?
Co2 C53 1.798(6) . ?
Co2 C50 1.818(4) . ?
Ti C21 2.037(5) . ?
Ti O5 2.118(3) . ?
Ti C3 2.412(4) . ?
Ti C9 2.422(4) . ?
Ti C10 2.422(4) . ?
Ti C6 2.424(4) . ?
Ti C5 2.431(4) . ?
Ti C1 2.432(4) . ?
Ti C2 2.434(4) . ?
Ti C4 2.447(4) . ?
Ti C7 2.455(4) . ?
Ti C8 2.470(4) . ?
C1 C5 1.391(6) . ?
C1 C2 1.413(6) . ?
C1 C11 1.513(6) . ?
C2 C3 1.419(6) . ?
C2 C12 1.516(7) . ?
C3 C4 1.412(6) . ?
C3 C13 1.493(6) . ?
C4 C5 1.402(6) . ?
C4 C14 1.503(6) . ?
C5 C15 1.507(6) . ?
C6 C10 1.403(6) . ?
C6 C7 1.421(6) . ?
C6 C16 1.489(6) . ?
C7 C8 1.398(6) . ?
C7 C17 1.509(6) . ?
C8 C9 1.395(6) . ?
C8 C18 1.509(6) . ?
C9 C10 1.431(6) . ?
C9 C19 1.497(6) . ?
C10 C20 1.499(6) . ?
O1 C54 1.142(6) . ?
O2 C52 1.161(6) . ?
O3 C51 1.157(5) . ?
O4 C53 1.150(6) . ?
O5 C50 1.245(5) . ?
C21 C22 1.275(6) . ?
C22 C23 1.488(6) . ?
C23 C25 1.518(7) . ?
C23 C26 1.525(7) . ?
C23 C27 1.545(7) . ?
